data_9013786
loop_
_publ_author_name
'McDonald, A. M.'
'Chao, G. Y.'

_publ_section_title
;Lalondeite, a new hydrated Na-Ca fluorosilicate species from Mont
 Saint-Hilaire, Quebec: Description and crystal structure Locality: Poudrette
 quarry, Mont Saint-Hilaire, Quesbec, Canada
;
_journal_name_full 'The Canadian Mineralogist'
_journal_page_first 181
_journal_page_last 191
_journal_paper_doi 10.3749/canmin.47.1.181
_journal_volume 47
_journal_year 2009
_chemical_compound_source 'Poudrette quarry, Mont Saint-Hilaire, Quesbec, Canada'
_chemical_formula_sum 'Ca4.04 F2 H5.84 Na4.6 O41 Si16'
_chemical_name_mineral Lalondeite
_space_group_IT_number 2
_symmetry_space_group_name_Hall '-P 1'
_symmetry_space_group_name_H-M 'P -1'
_cell_angle_alpha 96.62
_cell_angle_beta 92.95
_cell_angle_gamma 119.81
_cell_formula_units_Z 1
_cell_length_a 9.589
_cell_length_b 9.613
_cell_length_c 12.115
_cell_volume 954.823
_database_code_amcsd 0006279
_exptl_crystal_density_diffrn 2.464
_cod_original_formula_sum 'Na4.6 Ca4.04 Si16 O41 F2 H5.84'
_cod_database_code 9013786

loop_
_space_group_symop_operation_xyz
x,y,z
-x,-y,-z

loop_
_atom_site_aniso_label
_atom_site_aniso_U_11
_atom_site_aniso_U_22
_atom_site_aniso_U_33
_atom_site_aniso_U_12
_atom_site_aniso_U_13
_atom_site_aniso_U_23
Na1 0.02400 0.02200 0.04100 0.00900 0.00400 0.01400
Na2a 0.01400 0.01800 0.09000 0.01100 0.02100 0.03000
Na2b 0.07000 0.08000 0.00000 0.03000 -0.01000 -0.04000
Ca1 0.00700 0.01100 0.00600 0.00300 0.00200 0.00000
Ca2 0.07400 0.00850 0.01100 0.02800 -0.00100 0.00200
Ca3 0.01400 0.02300 0.02200 0.01100 0.00400 0.01100
Na3 0.01400 0.02300 0.02200 0.01100 0.00400 0.01100
Si1 0.00200 0.00700 0.00600 0.00100 0.00000 0.00100
Si2 0.00400 0.01000 0.01200 0.00400 0.00300 0.00500
Si3 0.00500 0.01000 0.01000 0.00300 0.00100 0.00500
Si4 0.00600 0.00600 0.00700 0.00300 0.00100 0.00100
Si5 0.00500 0.00800 0.00800 0.00300 0.00100 0.00100
Si6 0.00500 0.00900 0.00600 0.00200 0.00000 0.00200
Si7 0.00700 0.00900 0.00800 0.00500 0.00200 0.00300
Si8 0.00600 0.00800 0.01200 0.00300 0.00000 0.00300
O1 0.01600 0.02600 0.02000 0.01400 0.00700 0.01100
O2 0.02600 0.02600 0.03000 0.01700 0.00300 0.01400
O3 0.00200 0.01900 0.04000 0.00000 0.00000 0.01200
O4 0.02000 0.02100 0.00000 0.00900 0.00500 -0.02000
O5 0.01100 0.01400 0.00000 0.00200 -0.00800 -0.01200
O6 0.01900 0.01000 0.00400 0.00700 -0.00400 -0.00400
O7 0.00600 0.01600 0.02000 0.00700 0.00000 0.00500
O8 0.02000 0.01700 0.02000 0.00900 0.01600 0.00300
O9 0.01800 0.02900 0.02000 0.01500 0.00900 0.01600
O10 0.00700 0.00900 0.02000 0.00300 -0.00100 0.00400
O11 0.02100 0.01300 0.02000 0.01200 0.00700 0.00500
O12 0.00600 0.00400 0.01000 -0.00100 -0.00400 -0.01200
O13 0.01600 0.00800 0.02000 0.00500 0.00600 -0.00200
O14 0.01000 0.01300 0.00500 0.00400 0.00400 0.00400
O15 0.00800 0.02100 0.04000 0.00700 0.00800 0.01200
O16 0.01100 0.01100 0.01700 0.00600 0.00600 0.00500
O17 0.00700 0.01000 0.02000 0.00100 -0.01200 -0.00800
O18 0.02200 0.01000 0.02000 0.00600 -0.00800 0.00100
O19 0.01300 0.02000 0.03000 0.01100 -0.00100 0.01000
F 0.02600 0.04800 0.04000 0.00900 0.00200 0.01000

loop_
_atom_site_label
_atom_site_fract_x
_atom_site_fract_y
_atom_site_fract_z
_atom_site_occupancy
_atom_site_U_iso_or_equiv
_atom_site_type_symbol
_atom_site_attached_hydrogens
Na1 0.13770 0.92940 0.99900 0.82000 0.02900 Na 0
Na2a 0.04100 0.05200 0.71400 0.50000 0.03700 Na 0
Na2b 0.97900 0.97600 0.36100 0.50000 0.06000 Na 0
Ca1 0.00000 0.50000 0.00000 1.00000 0.00800 Ca 0
Ca2 0.42580 0.78780 0.99520 1.00000 0.00960 Ca 0
Ca3 0.29440 0.36480 0.01290 0.52000 0.01800 Ca 0
Na3 0.29440 0.36480 0.01290 0.48000 0.01800 Na 0
Si1 0.19090 0.80380 0.22440 1.00000 0.00600 Si 0
Si2 0.18020 0.43800 0.77370 1.00000 0.00800 Si 0
Si3 0.30500 0.63060 0.36320 1.00000 0.00800 Si 0
Si4 0.30130 0.93890 0.77120 1.00000 0.00600 Si 0
Si5 0.07290 0.30700 0.22560 1.00000 0.00700 Si 0
Si6 0.36280 0.69880 0.63050 1.00000 0.00700 Si 0
Si7 0.42360 0.30670 0.77530 1.00000 0.00800 Si 0
Si8 0.31950 0.17920 0.22840 1.00000 0.00900 Si 0
O1 0.07960 0.34820 0.10350 1.00000 0.01800 O 0
O2 0.50040 0.36510 0.90070 1.00000 0.02500 O 0
O3 0.99220 0.29450 0.74260 1.00000 0.02200 O 0
O4 0.33500 0.66300 0.49600 1.00000 0.01600 O 0
O5 0.22020 0.52950 0.89900 1.00000 0.01300 O 0
O6 0.37860 0.95820 0.89440 1.00000 0.01200 O 0
O7 0.18110 0.22530 0.25510 1.00000 0.01400 O 0
O8 0.20700 0.74910 0.10100 1.00000 0.01900 O 0
O9 0.36650 0.20200 0.10750 1.00000 0.02200 O 0
O10 0.30100 0.78190 0.32070 1.00000 0.01200 O 0
O11 0.33320 0.10990 0.73630 1.00000 0.01500 O 0
O12 0.13560 0.46470 0.32300 1.00000 0.00900 O 0
O13 0.36850 0.86700 0.67400 1.00000 0.01500 O 0
O14 0.21480 0.55250 0.67740 1.00000 0.01000 O 0
O15 0.89520 0.17360 0.24980 1.00000 0.02100 O 0
O16 0.45030 0.61500 0.31660 1.00000 0.01300 O 0
O17 0.53270 0.71320 0.67080 1.00000 0.01600 O 0
O18 0.23670 0.99260 0.25190 1.00000 0.01900 O 0
O19 0.28000 0.34430 0.74880 1.00000 0.02200 O 0
F 0.09000 0.11200 0.91200 1.00000 0.04200 F 0
Wat20 0.36500 0.02200 0.49000 0.50000 0.06700 O 2
Wat21 0.99000 0.32500 0.50400 0.50000 0.09700 O 2
Wat22 0.69200 0.65900 0.49700 0.50000 0.09900 O 2

loop_
_cod_changelog_entry_id
_cod_changelog_entry_author
_cod_changelog_entry_date
_cod_changelog_entry_text
1
;cod-tools version 3.8.0
Id: cif_guess_AMCSD_atom_types 9581 2023-05-17 12:35:41Z saulius
;
2023-05-18T11:42:31+03:00
;Derived atom types and hydrogen counts
from atom names that follow the AMCSD naming convention
(Wat == water, O-H == hydroxyl).
;

loop_
_cod_related_entry_id
_cod_related_entry_database
_cod_related_entry_code
1 AMCSD 0006279
